data_4511547
loop_
_publ_author_name
'Kong, Deyuan'
'McBee, Jennifer L.'
'Clearfield, Abraham'

_publ_section_title
;
 Crystal Engineered Acid--Base Complexes with 2D and 3D Hydrogen
 Bonding Systems Using a Bisphosphonic Acid as the Building Block
;
_journal_coden_ASTM CGDEFU
_journal_issue 2
_journal_name_full 'Crystal Growth & Design'
_journal_page_first 643
_journal_page_last 649
_journal_paper_doi 10.1021/cg0497243
_journal_volume 5
_journal_year 2005
_chemical_formula_sum 'C14 H26 N4 O12 P4'
_chemical_formula_weight 566.27
_space_group_IT_number 2
_symmetry_space_group_name_Hall '-P 1'
_symmetry_space_group_name_H-M 'P -1'
_atom_sites_solution_hydrogens geom
_atom_sites_solution_primary direct
_atom_sites_solution_secondary difmap
_audit_creation_method SHELXL-97
_cell_angle_alpha 105.1950(10)
_cell_angle_beta 90.8710(10)
_cell_angle_gamma 98.2200(10)
_cell_formula_units_Z 4
_cell_length_a 10.8497(8)
_cell_length_b 12.8209(10)
_cell_length_c 17.2248(14)
_cell_measurement_temperature 110(2)
_cell_volume 2285.0(3)
_computing_structure_refinement 'SHELXL-97 (Sheldrick, 1997)'
_computing_structure_solution 'SHELXS-97 (Sheldrick, 1990)'
_diffrn_ambient_temperature 110(2)
_diffrn_measured_fraction_theta_full 0.960
_diffrn_measured_fraction_theta_max 0.960
_diffrn_radiation_monochromator graphite
_diffrn_radiation_source 'fine-focus sealed tube'
_diffrn_radiation_type MoK\a
_diffrn_radiation_wavelength 0.71073
_diffrn_reflns_av_R_equivalents 0.0258
_diffrn_reflns_av_sigmaI/netI 0.0304
_diffrn_reflns_limit_h_max 14
_diffrn_reflns_limit_h_min -14
_diffrn_reflns_limit_k_max 16
_diffrn_reflns_limit_k_min -16
_diffrn_reflns_limit_l_max 22
_diffrn_reflns_limit_l_min -22
_diffrn_reflns_number 27443
_diffrn_reflns_theta_full 28.29
_diffrn_reflns_theta_max 28.29
_diffrn_reflns_theta_min 1.23
_exptl_absorpt_coefficient_mu 0.400
_exptl_crystal_density_diffrn 1.646
_exptl_crystal_density_method 'not measured'
_exptl_crystal_F_000 1176
_refine_diff_density_max 0.589
_refine_diff_density_min -0.651
_refine_diff_density_rms 0.068
_refine_ls_extinction_method none
_refine_ls_goodness_of_fit_ref 1.054
_refine_ls_hydrogen_treatment mixed
_refine_ls_matrix_type full
_refine_ls_number_parameters 621
_refine_ls_number_reflns 10881
_refine_ls_number_restraints 0
_refine_ls_restrained_S_all 1.054
_refine_ls_R_factor_all 0.0482
_refine_ls_R_factor_gt 0.0338
_refine_ls_shift/su_max 0.123
_refine_ls_shift/su_mean 0.002
_refine_ls_structure_factor_coef Fsqd
_refine_ls_weighting_details 'calc w=1/[\s^2^(Fo^2^)+(0.0500P)^2^+1.1150P] where P=(Fo^2^+2Fc^2^)/3'
_refine_ls_weighting_scheme calc
_refine_ls_wR_factor_gt 0.0968
_refine_ls_wR_factor_ref 0.1066
_reflns_number_gt 8132
_reflns_number_total 10881
_reflns_threshold_expression >2sigma(I)
_cod_duplicate_entry 4504982
_cod_data_source_file cg0497243si20040805_031944.cif
_cod_data_source_block sol
_cod_database_code 4511547

loop_
_symmetry_equiv_pos_as_xyz
'x, y, z'
'-x, -y, -z'

loop_
_atom_site_label
_atom_site_type_symbol
_atom_site_fract_x
_atom_site_fract_y
_atom_site_fract_z
_atom_site_U_iso_or_equiv
_atom_site_adp_type
_atom_site_occupancy
_atom_site_symmetry_multiplicity
_atom_site_calc_flag
_atom_site_refinement_flags
P1 P 0.09235(4) -0.16738(4) 0.03025(3) 0.01370(10) Uani 1 1 d .
P2 P 0.01401(4) 0.15766(4) 0.21236(2) 0.01203(10) Uani 1 1 d .
P3 P 1.01384(4) -0.20997(3) 0.26258(2) 0.01088(9) Uani 1 1 d .
P4 P 0.87877(4) 0.12237(3) 0.44557(2) 0.01158(10) Uani 1 1 d .
P5 P 0.41475(4) 0.16776(4) 0.46902(3) 0.01307(10) Uani 1 1 d .
P6 P 0.49200(4) -0.15784(3) 0.28644(2) 0.01144(9) Uani 1 1 d .
P7 P 0.62772(4) -0.12207(3) 0.05338(2) 0.01150(10) Uani 1 1 d .
P8 P 0.49719(4) 0.21141(3) 0.23840(2) 0.01084(9) Uani 1 1 d .
O1 O 0.08882(11) -0.27542(10) 0.05619(7) 0.0181(3) Uani 1 1 d .
H1A H 0.0585 -0.2678 0.1016 0.027 Uiso 1 1 calc R
O2 O 0.14391(11) -0.19132(11) -0.05431(7) 0.0202(3) Uani 1 1 d .
O3 O -0.02667(11) -0.12076(10) 0.03992(7) 0.0180(3) Uani 1 1 d .
O4 O -0.02858(11) 0.25150(10) 0.18513(7) 0.0161(2) Uani 1 1 d .
O5 O 0.09491(11) 0.20190(10) 0.29331(7) 0.0181(3) Uani 1 1 d .
H5A H 0.0506 0.1951 0.3318 0.027 Uiso 1 1 calc R
O6 O -0.08781(10) 0.06694(9) 0.21654(7) 0.0134(2) Uani 1 1 d .
O7 O 0.86524(11) 0.13298(10) 0.53384(7) 0.0153(2) Uani 1 1 d .
O8 O 0.98982(11) 0.19259(10) 0.42358(7) 0.0156(2) Uani 1 1 d .
O9 O 0.75787(11) 0.13964(10) 0.40192(7) 0.0149(2) Uani 1 1 d .
H9A H 0.6963 0.1305 0.4297 0.022 Uiso 1 1 calc R
O10 O 1.09659(10) -0.10300(9) 0.26616(7) 0.0136(2) Uani 1 1 d .
O11 O 1.04771(11) -0.25935(10) 0.33276(7) 0.0172(3) Uani 1 1 d .
H11A H 1.0754 -0.2085 0.3735 0.026 Uiso 1 1 calc R
O12 O 1.00705(11) -0.30006(10) 0.18549(7) 0.0152(2) Uani 1 1 d .
O13 O 0.53480(11) 0.12306(10) 0.45795(7) 0.0171(3) Uani 1 1 d .
O14 O 0.36360(11) 0.19057(10) 0.55353(7) 0.0181(3) Uani 1 1 d .
O15 O 0.41390(11) 0.27536(10) 0.44289(7) 0.0172(3) Uani 1 1 d .
H15A H 0.4484 0.2700 0.3990 0.026 Uiso 1 1 calc R
O16 O 0.41172(11) -0.20011(10) 0.20528(7) 0.0160(2) Uani 1 1 d .
H16A H 0.4570 -0.1948 0.1670 0.024 Uiso 1 1 calc R
O17 O 0.53175(11) -0.25397(9) 0.31260(7) 0.0153(2) Uani 1 1 d .
O18 O 0.59639(10) -0.06879(10) 0.28278(7) 0.0141(2) Uani 1 1 d .
O19 O 0.63503(11) -0.13187(10) -0.03511(7) 0.0152(2) Uani 1 1 d .
O20 O 0.75077(11) -0.13967(10) 0.09454(7) 0.0151(2) Uani 1 1 d .
H20A H 0.8111 -0.1292 0.0661 0.023 Uiso 1 1 calc R
O21 O 0.52016(11) -0.19419(10) 0.07720(7) 0.0160(2) Uani 1 1 d .
O22 O 0.41232(10) 0.10538(9) 0.23486(7) 0.0134(2) Uani 1 1 d .
O23 O 0.50647(11) 0.30154(10) 0.31551(7) 0.0155(2) Uani 1 1 d .
O24 O 0.46422(11) 0.26067(10) 0.16773(7) 0.0173(3) Uani 1 1 d .
H24A H 0.4325 0.2099 0.1280 0.026 Uiso 1 1 calc R
C2 C 0.62536(17) 0.54584(16) 0.14719(12) 0.0248(4) Uani 1 1 d .
H2C H 0.6043 0.6021 0.1907 0.030 Uiso 1 1 calc R
C7 C 0.34759(18) 0.53712(15) 0.17105(12) 0.0234(4) Uani 1 1 d .
H7C H 0.4008 0.5905 0.2110 0.028 Uiso 1 1 calc R
N3 N -0.07412(13) 0.61290(12) 0.44995(9) 0.0166(3) Uani 1 1 d .
H3B H -0.0247 0.6553 0.4904 0.020 Uiso 1 1 calc R
N4 N 0.16271(14) 0.60405(13) 0.47565(10) 0.0210(3) Uani 1 1 d .
H4B H 0.1187 0.6460 0.5095 0.025 Uiso 1 1 calc R
N5 N 0.18127(13) 0.01431(11) 0.16052(8) 0.0136(3) Uani 1 1 d .
H5B H 0.2578 0.0505 0.1911 0.037(7) Uiso 1 1 d R
H5D H 0.1260 -0.0219 0.1896 0.024(5) Uiso 1 1 d R
N6 N 0.84498(12) -0.06225(11) 0.31501(8) 0.0117(3) Uani 1 1 d .
H6D H 0.7623 -0.0592 0.3130 0.025(6) Uiso 1 1 d R
H6B H 0.8880 -0.0221 0.2850 0.019(5) Uiso 1 1 d R
N7 N 0.32695(12) -0.01380(11) 0.33865(8) 0.0125(3) Uani 1 1 d .
H7B H 0.3806 0.0266 0.3092 0.026(6) Uiso 1 1 d R
H7D H 0.2552 -0.0434 0.3132 0.032(6) Uiso 1 1 d R
N8 N 0.66340(12) 0.06170(11) 0.18496(8) 0.0118(3) Uani 1 1 d .
H8B H 0.7457 0.0582 0.1876 0.032(6) Uiso 1 1 d R
H8D H 0.6193 0.0223 0.2128 0.018(5) Uiso 1 1 d R
C1 C 0.53247(16) 0.46882(14) 0.09961(11) 0.0170(3) Uani 1 1 d .
N1 N 0.56735(13) 0.39053(12) 0.03808(9) 0.0174(3) Uani 1 1 d .
H1B H 0.5084 0.3419 0.0079 0.021 Uiso 1 1 calc R
C3 C 0.68615(17) 0.38276(15) 0.02052(12) 0.0222(4) Uani 1 1 d .
H3C H 0.7051 0.3260 -0.0234 0.027 Uiso 1 1 calc R
C4 C 0.78051(18) 0.45753(17) 0.06649(13) 0.0288(5) Uani 1 1 d .
H4C H 0.8652 0.4532 0.0548 0.035 Uiso 1 1 calc R
C5 C 0.74951(19) 0.53974(17) 0.13050(13) 0.0327(5) Uani 1 1 d .
H5C H 0.8136 0.5919 0.1629 0.039 Uiso 1 1 calc R
C6 C 0.39657(16) 0.46486(14) 0.10841(11) 0.0183(4) Uani 1 1 d .
N2 N 0.32631(14) 0.38721(13) 0.05120(10) 0.0242(4) Uani 1 1 d .
H2B H 0.3603 0.3434 0.0121 0.029 Uiso 1 1 calc R
C8 C 0.20264(18) 0.37869(18) 0.05565(14) 0.0324(5) Uani 1 1 d .
H8C H 0.1515 0.3231 0.0160 0.039 Uiso 1 1 calc R
C9 C 0.14550(19) 0.44747(18) 0.11563(14) 0.0322(5) Uani 1 1 d .
H9B H 0.0572 0.4386 0.1168 0.039 Uiso 1 1 calc R
C10 C 0.21848(19) 0.52894(17) 0.17356(13) 0.0284(4) Uani 1 1 d .
H10B H 0.1814 0.5783 0.2142 0.034 Uiso 1 1 calc R
C11 C -0.02537(16) 0.53593(14) 0.39467(11) 0.0170(3) Uani 1 1 d .
C12 C -0.10398(18) 0.46789(15) 0.33155(11) 0.0227(4) Uani 1 1 d .
H12B H -0.0731 0.4123 0.2922 0.027 Uiso 1 1 calc R
C13 C -0.22836(18) 0.48205(16) 0.32665(13) 0.0274(4) Uani 1 1 d .
H13B H -0.2826 0.4360 0.2836 0.033 Uiso 1 1 calc R
C14 C -0.27352(18) 0.56300(17) 0.38417(13) 0.0280(4) Uani 1 1 d .
H14B H -0.3582 0.5734 0.3807 0.034 Uiso 1 1 calc R
C15 C -0.19375(17) 0.62804(15) 0.44641(12) 0.0227(4) Uani 1 1 d .
H15B H -0.2232 0.6835 0.4867 0.027 Uiso 1 1 calc R
C16 C 0.10908(16) 0.53379(14) 0.40724(11) 0.0182(4) Uani 1 1 d .
C17 C 0.17423(18) 0.46507(16) 0.35242(12) 0.0239(4) Uani 1 1 d .
H17B H 0.1331 0.4158 0.3050 0.029 Uiso 1 1 calc R
C18 C 0.30146(19) 0.47024(17) 0.36872(13) 0.0299(5) Uani 1 1 d .
H18B H 0.3491 0.4248 0.3324 0.036 Uiso 1 1 calc R
C19 C 0.35708(18) 0.54283(17) 0.43881(13) 0.0290(4) Uani 1 1 d .
H19B H 0.4437 0.5480 0.4513 0.035 Uiso 1 1 calc R
C20 C 0.28456(18) 0.60827(16) 0.49076(13) 0.0263(4) Uani 1 1 d .
H20B H 0.3234 0.6578 0.5388 0.032 Uiso 1 1 calc R
C21 C 0.22053(15) -0.06896(14) 0.09036(10) 0.0157(3) Uani 1 1 d .
H21B H 0.2785 -0.1099 0.1108 0.019 Uiso 1 1 calc R
H21C H 0.2671 -0.0301 0.0546 0.019 Uiso 1 1 calc R
C22 C 0.12174(15) 0.10213(14) 0.13849(10) 0.0149(3) Uani 1 1 d .
H22B H 0.0764 0.0716 0.0852 0.018 Uiso 1 1 calc R
H22C H 0.1876 0.1619 0.1340 0.018 Uiso 1 1 calc R
C23 C 0.89048(15) -0.02262(14) 0.40139(10) 0.0140(3) Uani 1 1 d .
H23B H 0.9786 -0.0332 0.4060 0.017 Uiso 1 1 calc R
H23C H 0.8412 -0.0671 0.4325 0.017 Uiso 1 1 calc R
C24 C 0.85415(15) -0.17934(13) 0.27523(10) 0.0142(3) Uani 1 1 d .
H24B H 0.8097 -0.2002 0.2215 0.017 Uiso 1 1 calc R
H24C H 0.8108 -0.2253 0.3076 0.017 Uiso 1 1 calc R
C25 C 0.28699(15) 0.06798(14) 0.40990(10) 0.0147(3) Uani 1 1 d .
H25A H 0.2428 0.0279 0.4457 0.018 Uiso 1 1 calc R
H25B H 0.2269 0.1080 0.3904 0.018 Uiso 1 1 calc R
C26 C 0.38577(15) -0.10209(14) 0.36043(10) 0.0136(3) Uani 1 1 d .
H26A H 0.3195 -0.1615 0.3651 0.016 Uiso 1 1 calc R
H26B H 0.4316 -0.0719 0.4136 0.016 Uiso 1 1 calc R
C27 C 0.61429(15) 0.02196(14) 0.09932(10) 0.0138(3) Uani 1 1 d .
H27A H 0.6605 0.0675 0.0677 0.017 Uiso 1 1 calc R
H27B H 0.5254 0.0313 0.0966 0.017 Uiso 1 1 calc R
C28 C 0.65615(15) 0.17927(13) 0.22441(10) 0.0140(3) Uani 1 1 d .
H28A H 0.6992 0.2245 0.1914 0.017 Uiso 1 1 calc R
H28B H 0.7018 0.2003 0.2777 0.017 Uiso 1 1 calc R

loop_
_atom_site_aniso_label
_atom_site_aniso_U_11
_atom_site_aniso_U_22
_atom_site_aniso_U_33
_atom_site_aniso_U_23
_atom_site_aniso_U_13
_atom_site_aniso_U_12
P1 0.0119(2) 0.0164(2) 0.0123(2) 0.00328(17) 0.00040(15) 0.00142(16)
P2 0.0108(2) 0.0140(2) 0.0103(2) 0.00246(16) 0.00049(15) 0.00008(16)
P3 0.01058(19) 0.0111(2) 0.0106(2) 0.00250(16) 0.00079(15) 0.00116(15)
P4 0.0114(2) 0.0132(2) 0.0096(2) 0.00202(16) 0.00103(15) 0.00216(16)
P5 0.0121(2) 0.0153(2) 0.0116(2) 0.00284(17) 0.00048(15) 0.00304(16)
P6 0.01005(19) 0.0130(2) 0.0103(2) 0.00186(16) 0.00030(15) 0.00094(15)
P7 0.0113(2) 0.0125(2) 0.0097(2) 0.00140(16) 0.00093(15) 0.00152(15)
P8 0.01069(19) 0.0115(2) 0.0103(2) 0.00252(16) 0.00099(15) 0.00220(15)
O1 0.0214(6) 0.0170(6) 0.0159(6) 0.0039(5) 0.0043(5) 0.0038(5)
O2 0.0178(6) 0.0287(7) 0.0142(6) 0.0057(5) 0.0039(5) 0.0037(5)
O3 0.0132(6) 0.0191(6) 0.0208(6) 0.0035(5) 0.0011(5) 0.0024(5)
O4 0.0195(6) 0.0141(6) 0.0150(6) 0.0032(5) 0.0034(5) 0.0051(5)
O5 0.0162(6) 0.0238(7) 0.0120(6) 0.0032(5) -0.0005(5) -0.0016(5)
O6 0.0108(5) 0.0151(6) 0.0138(6) 0.0042(5) 0.0005(4) 0.0002(4)
O7 0.0169(6) 0.0182(6) 0.0100(5) 0.0022(5) 0.0017(4) 0.0027(5)
O8 0.0136(6) 0.0175(6) 0.0134(6) 0.0016(5) 0.0017(4) -0.0003(5)
O9 0.0132(6) 0.0179(6) 0.0142(6) 0.0046(5) 0.0011(4) 0.0036(5)
O10 0.0122(5) 0.0136(6) 0.0149(6) 0.0044(5) -0.0001(4) 0.0002(4)
O11 0.0233(6) 0.0140(6) 0.0140(6) 0.0044(5) -0.0034(5) 0.0008(5)
O12 0.0169(6) 0.0143(6) 0.0123(6) -0.0002(5) 0.0023(5) 0.0024(5)
O13 0.0125(6) 0.0194(6) 0.0192(6) 0.0041(5) 0.0004(5) 0.0033(5)
O14 0.0170(6) 0.0251(7) 0.0120(6) 0.0037(5) 0.0024(5) 0.0046(5)
O15 0.0208(6) 0.0159(6) 0.0150(6) 0.0033(5) 0.0037(5) 0.0050(5)
O16 0.0142(6) 0.0216(7) 0.0103(6) 0.0027(5) -0.0005(4) -0.0004(5)
O17 0.0185(6) 0.0129(6) 0.0144(6) 0.0026(5) 0.0009(5) 0.0038(5)
O18 0.0113(5) 0.0160(6) 0.0148(6) 0.0049(5) 0.0003(4) 0.0005(4)
O19 0.0177(6) 0.0171(6) 0.0100(5) 0.0022(5) 0.0018(4) 0.0028(5)
O20 0.0126(6) 0.0182(6) 0.0149(6) 0.0044(5) 0.0014(4) 0.0035(5)
O21 0.0145(6) 0.0171(6) 0.0135(6) 0.0014(5) 0.0016(4) -0.0021(5)
O22 0.0111(5) 0.0146(6) 0.0145(6) 0.0047(5) 0.0003(4) 0.0009(4)
O23 0.0170(6) 0.0154(6) 0.0124(6) 0.0001(5) 0.0023(5) 0.0033(5)
O24 0.0229(6) 0.0147(6) 0.0143(6) 0.0050(5) -0.0032(5) 0.0013(5)
C2 0.0208(9) 0.0195(10) 0.0286(10) -0.0026(8) -0.0033(8) 0.0020(7)
C7 0.0246(10) 0.0190(9) 0.0267(10) 0.0055(8) 0.0046(8) 0.0045(7)
N3 0.0161(7) 0.0147(7) 0.0181(7) 0.0033(6) 0.0032(6) 0.0021(6)
N4 0.0183(7) 0.0179(8) 0.0250(8) 0.0014(6) 0.0027(6) 0.0051(6)
N5 0.0117(7) 0.0161(7) 0.0139(7) 0.0052(6) 0.0008(5) 0.0026(5)
N6 0.0101(6) 0.0133(7) 0.0116(7) 0.0029(5) 0.0014(5) 0.0020(5)
N7 0.0110(6) 0.0155(7) 0.0112(7) 0.0039(6) 0.0000(5) 0.0018(5)
N8 0.0103(6) 0.0129(7) 0.0115(7) 0.0026(5) 0.0012(5) 0.0013(5)
C1 0.0185(8) 0.0132(8) 0.0187(9) 0.0040(7) -0.0005(7) 0.0017(6)
N1 0.0146(7) 0.0141(7) 0.0211(8) 0.0020(6) -0.0023(6) -0.0006(6)
C3 0.0186(9) 0.0198(9) 0.0272(10) 0.0036(8) 0.0021(7) 0.0045(7)
C4 0.0153(9) 0.0279(11) 0.0407(12) 0.0046(9) 0.0004(8) 0.0033(8)
C5 0.0212(10) 0.0261(11) 0.0401(13) -0.0056(9) -0.0075(9) -0.0028(8)
C6 0.0162(8) 0.0148(8) 0.0244(9) 0.0070(7) -0.0002(7) 0.0013(6)
N2 0.0191(8) 0.0182(8) 0.0304(9) -0.0017(7) -0.0018(7) 0.0024(6)
C8 0.0188(10) 0.0269(11) 0.0460(13) 0.0033(10) -0.0043(9) -0.0016(8)
C9 0.0178(10) 0.0318(12) 0.0482(13) 0.0122(10) 0.0050(9) 0.0049(8)
C10 0.0281(10) 0.0267(11) 0.0349(11) 0.0116(9) 0.0103(9) 0.0115(8)
C11 0.0194(9) 0.0130(8) 0.0192(9) 0.0048(7) 0.0053(7) 0.0030(6)
C12 0.0273(10) 0.0156(9) 0.0224(9) 0.0005(7) 0.0012(8) 0.0025(7)
C13 0.0259(10) 0.0209(10) 0.0305(11) 0.0023(8) -0.0055(8) -0.0031(8)
C14 0.0172(9) 0.0280(11) 0.0379(12) 0.0078(9) 0.0006(8) 0.0030(8)
C15 0.0199(9) 0.0197(9) 0.0293(10) 0.0058(8) 0.0058(8) 0.0062(7)
C16 0.0179(8) 0.0159(9) 0.0222(9) 0.0067(7) 0.0046(7) 0.0042(7)
C17 0.0272(10) 0.0206(10) 0.0254(10) 0.0053(8) 0.0082(8) 0.0095(8)
C18 0.0284(11) 0.0293(11) 0.0376(12) 0.0120(9) 0.0128(9) 0.0161(9)
C19 0.0196(9) 0.0283(11) 0.0416(12) 0.0120(9) 0.0019(8) 0.0075(8)
C20 0.0219(9) 0.0216(10) 0.0342(11) 0.0055(8) -0.0014(8) 0.0039(8)
C21 0.0119(8) 0.0170(8) 0.0171(8) 0.0021(7) 0.0021(6) 0.0034(6)
C22 0.0150(8) 0.0168(9) 0.0143(8) 0.0066(7) 0.0006(6) 0.0027(6)
C23 0.0153(8) 0.0161(8) 0.0110(8) 0.0029(6) -0.0001(6) 0.0046(6)
C24 0.0123(8) 0.0118(8) 0.0162(8) 0.0002(6) 0.0004(6) 0.0009(6)
C25 0.0118(8) 0.0156(8) 0.0156(8) 0.0012(7) 0.0015(6) 0.0037(6)
C26 0.0145(8) 0.0152(8) 0.0121(8) 0.0048(7) 0.0014(6) 0.0033(6)
C27 0.0138(8) 0.0151(8) 0.0116(8) 0.0017(6) 0.0001(6) 0.0032(6)
C28 0.0124(8) 0.0124(8) 0.0156(8) 0.0009(6) 0.0012(6) 0.0014(6)

loop_
_atom_type_symbol
_atom_type_description
_atom_type_scat_dispersion_real
_atom_type_scat_dispersion_imag
_atom_type_scat_source
C C 0.0033 0.0016 'International Tables Vol C Tables 4.2.6.8 and 6.1.1.4'
H H 0.0000 0.0000 'International Tables Vol C Tables 4.2.6.8 and 6.1.1.4'
N N 0.0061 0.0033 'International Tables Vol C Tables 4.2.6.8 and 6.1.1.4'
O O 0.0106 0.0060 'International Tables Vol C Tables 4.2.6.8 and 6.1.1.4'
P P 0.1023 0.0942 'International Tables Vol C Tables 4.2.6.8 and 6.1.1.4'

loop_
_geom_angle_atom_site_label_1
_geom_angle_atom_site_label_2
_geom_angle_atom_site_label_3
_geom_angle
O3 P1 O2 116.96(7)
O3 P1 O1 114.30(7)
O2 P1 O1 105.36(7)
O3 P1 C21 110.42(7)
O2 P1 C21 101.65(7)
O1 P1 C21 107.01(8)
O6 P2 O4 115.37(7)
O6 P2 O5 111.40(7)
O4 P2 O5 110.74(7)
O6 P2 C22 108.59(7)
O4 P2 C22 105.37(7)
O5 P2 C22 104.60(7)
O12 P3 O10 117.55(7)
O12 P3 O11 107.07(7)
O10 P3 O11 112.20(7)
O12 P3 C24 105.30(7)
O10 P3 C24 106.74(7)
O11 P3 C24 107.36(7)
O7 P4 O8 116.36(7)
O7 P4 O9 112.99(7)
O8 P4 O9 108.62(7)
O7 P4 C23 104.83(7)
O8 P4 C23 109.30(7)
O9 P4 C23 103.90(7)
O13 P5 O14 117.70(7)
O13 P5 O15 114.47(7)
O14 P5 O15 105.29(7)
O13 P5 C25 110.42(7)
O14 P5 C25 101.10(7)
O15 P5 C25 106.53(7)
O18 P6 O17 115.20(7)
O18 P6 O16 111.35(7)
O17 P6 O16 110.31(7)
O18 P6 C26 109.12(7)
O17 P6 C26 105.17(7)
O16 P6 C26 105.00(7)
O19 P7 O21 116.01(7)
O19 P7 O20 113.90(7)
O21 P7 O20 107.57(7)
O19 P7 C27 105.02(7)
O21 P7 C27 109.24(7)
O20 P7 C27 104.39(7)
O23 P8 O22 117.75(7)
O23 P8 O24 107.61(7)
O22 P8 O24 111.78(7)
O23 P8 C28 105.09(7)
O22 P8 C28 107.29(7)
O24 P8 C28 106.58(7)
C1 C2 C5 119.29(18)
C10 C7 C6 118.14(18)
C15 N3 C11 123.52(16)
C20 N4 C16 118.09(16)
C21 N5 C22 114.80(13)
C23 N6 C24 115.32(13)
C26 N7 C25 113.96(12)
C27 N8 C28 114.97(13)
N1 C1 C2 118.07(16)
N1 C1 C6 115.88(15)
C2 C1 C6 126.04(17)
C3 N1 C1 123.94(15)
N1 C3 C4 119.54(18)
C3 C4 C5 118.75(18)
C2 C5 C4 120.42(18)
N2 C6 C7 123.56(17)
N2 C6 C1 114.35(16)
C7 C6 C1 122.09(16)
C6 N2 C8 117.53(17)
N2 C8 C9 122.92(19)
C10 C9 C8 119.27(19)
C9 C10 C7 118.54(19)
N3 C11 C12 118.17(16)
N3 C11 C16 115.76(16)
C12 C11 C16 126.06(16)
C13 C12 C11 119.32(18)
C14 C13 C12 120.37(18)
C15 C14 C13 118.88(18)
N3 C15 C14 119.74(18)
N4 C16 C17 123.14(17)
N4 C16 C11 114.46(15)
C17 C16 C11 122.40(17)
C16 C17 C18 118.30(19)
C19 C18 C17 118.72(18)
C18 C19 C20 119.21(18)
N4 C20 C19 122.53(19)
N5 C21 P1 114.96(11)
N5 C22 P2 112.16(11)
N6 C23 P4 112.80(11)
N6 C24 P3 114.79(11)
N7 C25 P5 114.65(11)
N7 C26 P6 112.01(11)
N8 C27 P7 113.18(11)
N8 C28 P8 114.68(11)

loop_
_geom_bond_atom_site_label_1
_geom_bond_atom_site_label_2
_geom_bond_distance
P1 O3 1.4924(12)
P1 O2 1.5389(12)
P1 O1 1.5587(13)
P1 C21 1.8352(17)
P2 O6 1.5023(12)
P2 O4 1.5263(12)
P2 O5 1.5628(12)
P2 C22 1.8168(17)
P3 O12 1.5071(12)
P3 O10 1.5141(12)
P3 O11 1.5657(12)
P3 C24 1.8343(16)
P4 O7 1.5019(12)
P4 O8 1.5126(12)
P4 O9 1.5733(12)
P4 C23 1.8384(17)
P5 O13 1.4916(12)
P5 O14 1.5363(12)
P5 O15 1.5603(13)
P5 C25 1.8336(17)
P6 O18 1.5034(12)
P6 O17 1.5315(12)
P6 O16 1.5613(12)
P6 C26 1.8072(16)
P7 O19 1.5004(12)
P7 O21 1.5133(12)
P7 O20 1.5740(12)
P7 C27 1.8362(17)
P8 O23 1.5059(12)
P8 O22 1.5155(12)
P8 O24 1.5694(12)
P8 C28 1.8348(16)
C2 C1 1.389(2)
C2 C5 1.390(3)
C7 C10 1.392(3)
C7 C6 1.393(3)
N3 C15 1.342(2)
N3 C11 1.354(2)
N4 C20 1.334(2)
N4 C16 1.346(2)
N5 C21 1.500(2)
N5 C22 1.501(2)
N6 C23 1.492(2)
N6 C24 1.496(2)
N7 C26 1.501(2)
N7 C25 1.505(2)
N8 C27 1.491(2)
N8 C28 1.496(2)
C1 N1 1.355(2)
C1 C6 1.480(2)
N1 C3 1.340(2)
C3 C4 1.375(3)
C4 C5 1.394(3)
C6 N2 1.338(2)
N2 C8 1.336(2)
C8 C9 1.388(3)
C9 C10 1.381(3)
C11 C12 1.390(3)
C11 C16 1.477(2)
C12 C13 1.391(3)
C13 C14 1.386(3)
C14 C15 1.375(3)
C16 C17 1.389(2)
C17 C18 1.393(3)
C18 C19 1.384(3)
C19 C20 1.393(3)

loop_
_geom_hbond_atom_site_label_D
_geom_hbond_atom_site_label_H
_geom_hbond_atom_site_label_A
_geom_hbond_distance_DH
_geom_hbond_distance_HA
_geom_hbond_distance_DA
_geom_hbond_angle_DHA
_geom_hbond_site_symmetry_A
O9 H9A O13 0.84 1.82 2.6203(16) 158.2 .
O15 H15A O23 0.84 1.70 2.5085(16) 161.1 .
O16 H16A O21 0.84 1.70 2.5296(16) 167.9 .
N7 H7B O22 0.96 1.84 2.7324(18) 153.9 .
N8 H8D O18 0.88 1.88 2.7081(18) 155.0 .
N5 H5B O22 0.96 1.79 2.7512(18) 170.8 .
N6 H6D O18 0.90 1.84 2.7304(17) 166.2 .
O1 H1A O12 0.84 1.69 2.4892(17) 159.0 1_455
O5 H5A O8 0.84 1.73 2.5551(17) 167.4 1_455
N5 H5D O10 0.94 1.89 2.7399(18) 150.4 1_455
N7 H7D O10 0.87 1.86 2.7300(18) 175.7 1_455
O20 H20A O3 0.84 1.82 2.6069(17) 155.6 1_655
N6 H6B O6 0.91 1.84 2.7050(18) 157.5 1_655
N8 H8B O6 0.90 1.85 2.7333(17) 167.3 1_655
O11 H11A O7 0.84 1.70 2.5183(17) 165.1 2_756
O24 H24A O19 0.84 1.74 2.5581(17) 165.7 2_655
N1 H1B O21 0.88 2.05 2.7964(19) 142.4 2_655
N2 H2B O21 0.88 2.63 3.494(2) 166.4 2_655
N3 H3B O8 0.88 2.10 2.8706(19) 146.1 2_666
N4 H4B O8 0.88 2.55 3.3908(19) 161.0 2_666

loop_
_geom_torsion_atom_site_label_1
_geom_torsion_atom_site_label_2
_geom_torsion_atom_site_label_3
_geom_torsion_atom_site_label_4
_geom_torsion
C5 C2 C1 N1 -0.3(3)
C5 C2 C1 C6 -178.93(19)
C2 C1 N1 C3 0.2(3)
C6 C1 N1 C3 178.96(16)
C1 N1 C3 C4 -0.1(3)
N1 C3 C4 C5 0.0(3)
C1 C2 C5 C4 0.3(3)
C3 C4 C5 C2 -0.1(3)
C10 C7 C6 N2 -0.9(3)
C10 C7 C6 C1 178.59(17)
N1 C1 C6 N2 -3.4(2)
C2 C1 C6 N2 175.27(18)
N1 C1 C6 C7 177.08(17)
C2 C1 C6 C7 -4.3(3)
C7 C6 N2 C8 -0.7(3)
C1 C6 N2 C8 179.72(17)
C6 N2 C8 C9 1.1(3)
N2 C8 C9 C10 0.2(3)
C8 C9 C10 C7 -1.9(3)
C6 C7 C10 C9 2.2(3)
C15 N3 C11 C12 -1.0(3)
C15 N3 C11 C16 178.17(16)
N3 C11 C12 C13 1.0(3)
C16 C11 C12 C13 -178.14(18)
C11 C12 C13 C14 -0.1(3)
C12 C13 C14 C15 -0.7(3)
C11 N3 C15 C14 0.2(3)
C13 C14 C15 N3 0.7(3)
C20 N4 C16 C17 0.7(3)
C20 N4 C16 C11 -178.95(16)
N3 C11 C16 N4 4.6(2)
C12 C11 C16 N4 -176.30(17)
N3 C11 C16 C17 -175.07(17)
C12 C11 C16 C17 4.0(3)
N4 C16 C17 C18 -0.8(3)
C11 C16 C17 C18 178.83(17)
C16 C17 C18 C19 0.4(3)
C17 C18 C19 C20 0.0(3)
C16 N4 C20 C19 -0.3(3)
C18 C19 C20 N4 -0.1(3)
C22 N5 C21 P1 -73.94(16)
O3 P1 C21 N5 23.74(14)
O2 P1 C21 N5 148.53(12)
O1 P1 C21 N5 -101.23(12)
C21 N5 C22 P2 152.60(11)
O6 P2 C22 N5 -60.77(13)
O4 P2 C22 N5 175.09(11)
O5 P2 C22 N5 58.27(13)
C24 N6 C23 P4 179.01(11)
O7 P4 C23 N6 152.69(11)
O8 P4 C23 N6 -81.91(12)
O9 P4 C23 N6 33.89(13)
C23 N6 C24 P3 -67.23(16)
O12 P3 C24 N6 -147.16(11)
O10 P3 C24 N6 -21.50(14)
O11 P3 C24 N6 99.00(12)
C26 N7 C25 P5 76.05(15)
O13 P5 C25 N7 -24.07(14)
O14 P5 C25 N7 -149.42(12)
O15 P5 C25 N7 100.79(12)
C25 N7 C26 P6 -153.71(11)
O18 P6 C26 N7 62.00(13)
O17 P6 C26 N7 -173.88(10)
O16 P6 C26 N7 -57.46(13)
C28 N8 C27 P7 179.07(11)
O19 P7 C27 N8 -153.33(11)
O21 P7 C27 N8 81.60(12)
O20 P7 C27 N8 -33.21(13)
C27 N8 C28 P8 66.56(16)
O23 P8 C28 N8 146.73(11)
O22 P8 C28 N8 20.65(14)
O24 P8 C28 N8 -99.23(12)
